data_2019803
loop_
_publ_author_name
'Sridhar, Balasubramanian'
'Nanubolu, Jagadeesh Babu'
'Ravikumar, Krishnan'

_publ_section_title
;
 The first polymorph in the family of nucleobases: a second form of
 cytosine
;
_journal_coeditor_code CU3072
_journal_issue 2
_journal_name_full 'Acta Crystallographica Section C'
_journal_page_first
;
;
_journal_paper_doi 10.1107/S2053229615000492
_journal_volume 71
_journal_year 2015
_chemical_formula_iupac 'C4 H5 N3 O'
_chemical_formula_moiety 'C4 H5 N3 O'
_chemical_formula_sum 'C4 H5 N3 O'
_chemical_formula_weight 111.11
_chemical_name_common Cytosine
_chemical_name_systematic 4-Aminopyrimidin-2(1<i>H</i>)-one
_space_group_crystal_system orthorhombic
_space_group_IT_number 56
_space_group_name_Hall '-P 2ab 2ac'
_space_group_name_H-M_alt 'P c c n'
_symmetry_space_group_name_Hall '-P 2ab 2ac'
_symmetry_space_group_name_H-M 'P c c n'
_atom_sites_solution_hydrogens mixed
_audit_creation_method SHELXL2014/7
_cell_angle_alpha 90
_cell_angle_beta 90
_cell_angle_gamma 90
_cell_formula_units_Z 16
_cell_length_a 15.1040(10)
_cell_length_b 15.1212(10)
_cell_length_c 9.2948(6)
_cell_measurement_reflns_used 6012
_cell_measurement_temperature 294(2)
_cell_measurement_theta_max 26.71
_cell_measurement_theta_min 2.69
_cell_volume 2122.8(2)
_computing_cell_refinement
;
SAINT (Bruker, 2001)
;
_computing_data_collection
;
SMART (Bruker, 2001)
;
_computing_data_reduction
;
SAINT (Bruker, 2001)
;
_computing_molecular_graphics
;
DIAMOND (Brandenburg & Putz, 2005)
;
_computing_publication_material
;
SHELXL97 (Sheldrick, 2015)
;
_computing_structure_refinement
;
SHELXL2014 (Sheldrick, 2015)
;
_computing_structure_solution
;
SHELXS97 (Sheldrick, 2015)
;
_diffrn_ambient_temperature 294(2)
_diffrn_measured_fraction_theta_full 1.000
_diffrn_measured_fraction_theta_max 1.000
_diffrn_measurement_device_type 'Bruker SMART APEX CCD area-detector'
_diffrn_radiation_type MoK\a
_diffrn_radiation_wavelength 0.71073
_diffrn_reflns_av_R_equivalents 0.0288
_diffrn_reflns_limit_h_max 18
_diffrn_reflns_limit_h_min -18
_diffrn_reflns_limit_k_max 18
_diffrn_reflns_limit_k_min -18
_diffrn_reflns_limit_l_max 11
_diffrn_reflns_limit_l_min -11
_diffrn_reflns_number 20913
_diffrn_reflns_theta_full 25.242
_diffrn_reflns_theta_max 26.235
_diffrn_reflns_theta_min 1.906
_exptl_absorpt_coefficient_mu 0.106
_exptl_absorpt_correction_T_max 0.99
_exptl_absorpt_correction_T_min 0.97
_exptl_absorpt_correction_type multi-scan
_exptl_absorpt_process_details
;
(SADABS; Bruker, 2001)
;
_exptl_crystal_colour colourless
_exptl_crystal_density_diffrn 1.391
_exptl_crystal_description needle
_exptl_crystal_F_000 928
_exptl_crystal_size_max 0.21
_exptl_crystal_size_mid 0.12
_exptl_crystal_size_min 0.08
_refine_diff_density_max 0.253
_refine_diff_density_min -0.184
_refine_ls_extinction_method none
_refine_ls_goodness_of_fit_ref 1.203
_refine_ls_hydrogen_treatment mixed
_refine_ls_matrix_type full
_refine_ls_number_parameters 169
_refine_ls_number_reflns 2137
_refine_ls_number_restraints 0
_refine_ls_restrained_S_all 1.203
_refine_ls_R_factor_all 0.0560
_refine_ls_R_factor_gt 0.0515
_refine_ls_shift/su_max 0.000
_refine_ls_shift/su_mean 0.000
_refine_ls_structure_factor_coef Fsqd
_refine_ls_weighting_details 'w = 1/[\s^2^(Fo^2^)+(0.0623P)^2^+0.5633P] where P=(Fo^2^+2Fc^2^)/3'
_refine_ls_weighting_scheme calc
_refine_ls_wR_factor_gt 0.1328
_refine_ls_wR_factor_ref 0.1362
_reflns_number_gt 1933
_reflns_number_total 2137
_reflns_threshold_expression I>2\s(I)
_cod_data_source_file cu3072sup1.cf
_cod_data_source_block I
_cod_database_code 2019803
_cod_database_fobs_code 2019803
_shelx_space_group_comment
;
The symmetry employed for this shelxl refinement is uniquely defined
by the following loop, which should always be used as a source of
symmetry information in preference to the above space-group names.
They are only intended as comments.
;
_shelx_estimated_absorpt_t_min 0.98
_shelx_estimated_absorpt_t_max 0.99

loop_
_space_group_symop_operation_xyz
'x, y, z'
'-x+1/2, -y+1/2, z'
'-x, y+1/2, -z+1/2'
'x+1/2, -y, -z+1/2'
'-x, -y, -z'
'x-1/2, y-1/2, -z'
'x, -y-1/2, z-1/2'
'-x-1/2, y, z-1/2'

loop_
_atom_site_type_symbol
_atom_site_label
_atom_site_fract_x
_atom_site_fract_y
_atom_site_fract_z
_atom_site_U_iso_or_equiv
_atom_site_adp_type
_atom_site_calc_flag
_atom_site_occupancy
C C2A 0.36076(9) 0.25736(11) 0.33348(16) 0.0354(4) Uani d 1
C C4A 0.35442(10) 0.39365(11) 0.44934(18) 0.0396(4) Uani d 1
C C5A 0.34746(12) 0.43885(12) 0.31544(19) 0.0464(5) Uani d 1
H H5A 0.3433 0.5002 0.3112 0.056 Uiso calc 1
C C6A 0.34720(12) 0.38950(12) 0.19591(19) 0.0444(4) Uani d 1
H H6A 0.3423 0.4167 0.1065 0.053 Uiso calc 1
N N1A 0.35402(9) 0.30049(10) 0.20392(15) 0.0395(4) Uani d 1
H H1N 0.3531(13) 0.2657(14) 0.123(2) 0.058(6) Uiso d 1
N N3A 0.36037(9) 0.30577(9) 0.45595(15) 0.0388(3) Uani d 1
N N7A 0.35521(12) 0.43858(12) 0.57286(18) 0.0516(4) Uani d 1
H H2N 0.3593(14) 0.4080(17) 0.652(3) 0.069(7) Uiso d 1
H H3N 0.3487(13) 0.4947(15) 0.567(2) 0.054(6) Uiso d 1
O O8A 0.36800(8) 0.17532(8) 0.33514(12) 0.0444(3) Uani d 1
C C2B 0.24228(12) 0.63787(10) 0.50619(16) 0.0363(4) Uani d 1
C C4B 0.10553(12) 0.64706(10) 0.62079(18) 0.0398(4) Uani d 1
C C5B 0.06004(13) 0.64921(13) 0.4864(2) 0.0511(5) Uani d 1
H H5B -0.0014 0.6519 0.4816 0.061 Uiso calc 1
C C6B 0.11022(13) 0.64711(13) 0.3671(2) 0.0506(5) Uani d 1
H H6B 0.0832 0.6490 0.2772 0.061 Uiso calc 1
N N1B 0.19912(10) 0.64229(10) 0.37604(16) 0.0438(4) Uani d 1
H H4N 0.2326(15) 0.6443(13) 0.298(2) 0.060(6) Uiso d 1
N N3B 0.19336(9) 0.64050(9) 0.62792(14) 0.0383(3) Uani d 1
N N7B 0.06063(12) 0.65109(11) 0.74390(18) 0.0508(4) Uani d 1
H H5N 0.0916(16) 0.6474(14) 0.829(3) 0.066(7) Uiso d 1
H H6N 0.0043(17) 0.6539(13) 0.736(2) 0.059(6) Uiso d 1
O O8B 0.32430(8) 0.63072(8) 0.50888(12) 0.0446(3) Uani d 1

loop_
_atom_site_aniso_label
_atom_site_aniso_U_11
_atom_site_aniso_U_22
_atom_site_aniso_U_33
_atom_site_aniso_U_12
_atom_site_aniso_U_13
_atom_site_aniso_U_23
C2A 0.0337(8) 0.0425(9) 0.0299(8) 0.0019(7) -0.0012(6) 0.0005(7)
C4A 0.0399(9) 0.0433(9) 0.0357(9) 0.0033(7) 0.0016(7) -0.0004(7)
C5A 0.0624(11) 0.0368(9) 0.0400(10) 0.0033(8) 0.0035(8) 0.0046(7)
C6A 0.0529(10) 0.0469(10) 0.0334(9) 0.0031(8) 0.0016(7) 0.0084(7)
N1A 0.0475(8) 0.0446(8) 0.0265(7) 0.0012(6) 0.0012(6) 0.0000(6)
N3A 0.0458(8) 0.0422(8) 0.0283(7) 0.0028(6) -0.0010(6) 0.0016(6)
N7A 0.0750(12) 0.0428(9) 0.0372(9) 0.0060(8) -0.0010(8) -0.0044(7)
O8A 0.0573(8) 0.0391(7) 0.0368(7) 0.0034(5) -0.0040(5) 0.0002(5)
C2B 0.0457(9) 0.0338(8) 0.0294(8) 0.0014(7) -0.0008(7) 0.0021(6)
C4B 0.0454(9) 0.0386(9) 0.0353(9) 0.0037(7) 0.0006(7) 0.0014(7)
C5B 0.0413(10) 0.0707(13) 0.0412(10) 0.0065(9) -0.0059(8) 0.0019(9)
C6B 0.0517(11) 0.0666(12) 0.0335(9) 0.0067(9) -0.0078(8) 0.0007(8)
N1B 0.0487(9) 0.0552(9) 0.0275(7) 0.0031(7) 0.0018(6) 0.0012(6)
N3B 0.0444(8) 0.0430(8) 0.0274(7) 0.0034(6) -0.0003(5) 0.0026(6)
N7B 0.0449(9) 0.0699(11) 0.0376(9) 0.0100(8) 0.0043(7) 0.0025(7)
O8B 0.0416(7) 0.0553(8) 0.0370(7) 0.0027(5) 0.0012(5) 0.0001(6)

loop_
_atom_type_symbol
_atom_type_description
_atom_type_scat_dispersion_real
_atom_type_scat_dispersion_imag
_atom_type_scat_source
C C 0.0033 0.0016 'International Tables Vol C Tables 4.2.6.8 and 6.1.1.4'
H H 0.0000 0.0000 'International Tables Vol C Tables 4.2.6.8 and 6.1.1.4'
N N 0.0061 0.0033 'International Tables Vol C Tables 4.2.6.8 and 6.1.1.4'
O O 0.0106 0.0060 'International Tables Vol C Tables 4.2.6.8 and 6.1.1.4'

loop_
_geom_angle_atom_site_label_1
_geom_angle_atom_site_label_2
_geom_angle_atom_site_label_3
_geom_angle
O8A C2A N3A 121.92(14)
O8A C2A N1A 119.36(14)
N3A C2A N1A 118.71(15)
N3A C4A N7A 117.86(16)
N3A C4A C5A 121.58(15)
N7A C4A C5A 120.56(17)
C6A C5A C4A 117.27(17)
C6A C5A H5A 121.4
C4A C5A H5A 121.4
C5A C6A N1A 120.60(16)
C5A C6A H6A 119.7
N1A C6A H6A 119.7
C6A N1A C2A 121.79(15)
C6A N1A H1N 121.8(13)
C2A N1A H1N 116.4(13)
C4A N3A C2A 120.04(14)
C4A N7A H2N 117.2(16)
C4A N7A H3N 116.9(14)
H2N N7A H3N 126(2)
O8B C2B N3B 122.02(15)
O8B C2B N1B 119.59(15)
N3B C2B N1B 118.38(16)
N7B C4B N3B 117.90(16)
N7B C4B C5B 120.42(17)
N3B C4B C5B 121.68(16)
C6B C5B C4B 116.78(17)
C6B C5B H5B 121.6
C4B C5B H5B 121.6
C5B C6B N1B 120.85(17)
C5B C6B H6B 119.6
N1B C6B H6B 119.6
C6B N1B C2B 121.94(16)
C6B N1B H4N 121.1(14)
C2B N1B H4N 116.9(14)
C4B N3B C2B 120.33(14)
C4B N7B H5N 118.5(15)
C4B N7B H6N 115.6(16)
H5N N7B H6N 126(2)

loop_
_geom_bond_atom_site_label_1
_geom_bond_atom_site_label_2
_geom_bond_distance
C2A O8A 1.245(2)
C2A N3A 1.353(2)
C2A N1A 1.373(2)
C4A N3A 1.333(2)
C4A N7A 1.334(2)
C4A C5A 1.424(2)
C5A C6A 1.338(3)
C5A H5A 0.9300
C6A N1A 1.352(2)
C6A H6A 0.9300
N1A H1N 0.91(2)
N7A H2N 0.87(3)
N7A H3N 0.86(2)
C2B O8B 1.244(2)
C2B N3B 1.352(2)
C2B N1B 1.376(2)
C4B N7B 1.332(2)
C4B N3B 1.332(2)
C4B C5B 1.426(2)
C5B C6B 1.343(3)
C5B H5B 0.9300
C6B N1B 1.347(3)
C6B H6B 0.9300
N1B H4N 0.88(2)
N7B H5N 0.92(2)
N7B H6N 0.86(2)

loop_
_geom_hbond_atom_site_label_D
_geom_hbond_atom_site_label_H
_geom_hbond_atom_site_label_A
_geom_hbond_site_symmetry_A
_geom_hbond_distance_DH
_geom_hbond_distance_HA
_geom_hbond_distance_DA
_geom_hbond_angle_DHA
N1A H1N N3A 7_565 0.91(2) 1.90(2) 2.811(2) 175.9(18)
N7A H2N O8A 7_566 0.87(3) 2.12(3) 2.991(2) 176(2)
N7A H3N O8B . 0.86(2) 2.16(2) 3.002(2) 168(2)
N1B H4N N3B 8_655 0.88(2) 1.94(2) 2.821(2) 176.3(18)
N7B H5N O8B 8_656 0.92(2) 2.12(3) 3.030(2) 173(2)
N7B H6N O8A 6_566 0.86(2) 2.19(3) 3.023(2) 166(2)

loop_
_geom_torsion_atom_site_label_1
_geom_torsion_atom_site_label_2
_geom_torsion_atom_site_label_3
_geom_torsion_atom_site_label_4
_geom_torsion
N3A C4A C5A C6A -0.1(3)
N7A C4A C5A C6A 179.90(17)
C4A C5A C6A N1A -0.5(3)
C5A C6A N1A C2A 0.5(3)
O8A C2A N1A C6A -179.12(15)
N3A C2A N1A C6A 0.1(2)
N7A C4A N3A C2A -179.32(15)
C5A C4A N3A C2A 0.6(2)
O8A C2A N3A C4A 178.55(15)
N1A C2A N3A C4A -0.7(2)
N7B C4B C5B C6B 178.36(18)
N3B C4B C5B C6B -2.0(3)
C4B C5B C6B N1B 0.7(3)
C5B C6B N1B C2B 1.1(3)
O8B C2B N1B C6B 177.75(16)
N3B C2B N1B C6B -1.5(2)
N7B C4B N3B C2B -178.74(15)
C5B C4B N3B C2B 1.6(2)
O8B C2B N3B C4B -179.12(15)
N1B C2B N3B C4B 0.1(2)
